data_4128035
loop_
_publ_author_name
'Lv, Xiu-Liang'
'Yuan, Shuai'
'Xie, Lin-Hua'
'Darke, Hannah F.'
'Chen, Ya'
'He, Tao'
'Dong, Chen'
'Wang, Bin'
'Zhang, Yong-Zheng'
'Li, Jian-Rong'
'Zhou, Hong-Cai'

_publ_section_title
;
 Ligand Rigidification for Enhancing the Stability of Metal-Organic
 Frameworks.
;
_journal_issue 26
_journal_name_full 'Journal of the American Chemical Society'
_journal_page_first 10283
_journal_page_last 10293
_journal_paper_doi 10.1021/jacs.9b02947
_journal_volume 141
_journal_year 2019
_chemical_formula_moiety '0.13(C320 H176 O128 Zr24)'
_chemical_formula_sum 'C40 H22 O16 Zr3'
_chemical_formula_weight 1032.23
_space_group_crystal_system orthorhombic
_space_group_IT_number 69
_space_group_name_Hall '-F 2 2'
_space_group_name_H-M_alt 'F m m m'
_symmetry_space_group_name_Hall '-F 2 2'
_symmetry_space_group_name_H-M 'F m m m'
_atom_sites_solution_hydrogens geom
_audit_creation_date 2018-05-02
_audit_creation_method
;
Olex2 1.2
(compiled 2018.04.26 svn.r3504 for OlexSys, GUI svn.r5492)
;
_cell_angle_alpha 90
_cell_angle_beta 90
_cell_angle_gamma 90
_cell_formula_units_Z 8
_cell_length_a 19.721(5)
_cell_length_b 31.9499(15)
_cell_length_c 34.8650(15)
_cell_measurement_reflns_used 2667
_cell_measurement_temperature 99.97(14)
_cell_measurement_theta_max 73.6350
_cell_measurement_theta_min 4.4840
_cell_volume 21968(6)
_computing_cell_refinement
;
CrysAlisPro, Agilent Technologies,
Version 1.171.37.35 (release 13-08-2014 CrysAlis171 .NET)
(compiled Aug 13 2014,18:06:01)
;
_computing_data_collection
;
CrysAlisPro, Agilent Technologies,
Version 1.171.37.35 (release 13-08-2014 CrysAlis171 .NET)
(compiled Aug 13 2014,18:06:01)
;
_computing_data_reduction
;
CrysAlisPro, Agilent Technologies,
Version 1.171.37.35 (release 13-08-2014 CrysAlis171 .NET)
(compiled Aug 13 2014,18:06:01)
;
_computing_molecular_graphics 'Olex2 (Dolomanov et al., 2009)'
_computing_publication_material 'Olex2 (Dolomanov et al., 2009)'
_computing_structure_refinement 'ShelXL (Sheldrick, 2015)'
_computing_structure_solution
;
Superflip (Palatinus & Chapuis, 2007;Palatinus & van der Lee, 2008;
Palatinus et al., 2012)
;
_diffrn_ambient_environment N~2~
_diffrn_ambient_temperature 99.97(14)
_diffrn_detector 'CCD plate'
_diffrn_detector_area_resol_mean 10.3376
_diffrn_detector_type AtlasS2
_diffrn_measured_fraction_theta_full 0.971
_diffrn_measured_fraction_theta_max 0.938
_diffrn_measurement_details
;
#__ type_ start__ end____ width___ exp.time_
  1 omega  -75.00   34.00   1.0000   10.0000
omega____ theta____ kappa____ phi______ frames
    -      -41.9355   77.0000   30.0000 109

#__ type_ start__ end____ width___ exp.time_
  2 omega -114.00  -14.00   1.0000   10.0000
omega____ theta____ kappa____ phi______ frames
    -      -41.9355  -57.0000   90.0000 100

#__ type_ start__ end____ width___ exp.time_
  3 omega   24.00  109.00   1.0000   30.0000
omega____ theta____ kappa____ phi______ frames
    -      107.1259  -94.0000  150.0000 85

#__ type_ start__ end____ width___ exp.time_
  4 omega   31.00   91.00   1.0000   30.0000
omega____ theta____ kappa____ phi______ frames
    -      107.1259  -30.0000  -30.0000 60

#__ type_ start__ end____ width___ exp.time_
  5 omega   39.00   94.00   1.0000   30.0000
omega____ theta____ kappa____ phi______ frames
    -      107.1259  -45.0000   30.0000 55

#__ type_ start__ end____ width___ exp.time_
  6 omega   61.00   88.00   1.0000   30.0000
omega____ theta____ kappa____ phi______ frames
    -      107.1259  -45.0000 -120.0000 27

#__ type_ start__ end____ width___ exp.time_
  7 omega   79.00  168.00   1.0000   30.0000
omega____ theta____ kappa____ phi______ frames
    -      107.1259   30.0000   90.0000 89
;
_diffrn_measurement_device 'four-circle diffractometer'
_diffrn_measurement_device_type 'SuperNova, Dual, Cu at zero, AtlasS2'
_diffrn_measurement_method '\w scans'
_diffrn_orient_matrix_UB_11 -0.0569668000
_diffrn_orient_matrix_UB_12 0.0137303000
_diffrn_orient_matrix_UB_13 -0.0275638000
_diffrn_orient_matrix_UB_21 0.0464733000
_diffrn_orient_matrix_UB_22 -0.0091755000
_diffrn_orient_matrix_UB_23 -0.0344046000
_diffrn_orient_matrix_UB_31 -0.0266137000
_diffrn_orient_matrix_UB_32 -0.0453736000
_diffrn_orient_matrix_UB_33 -0.0014934000
_diffrn_radiation_monochromator mirror
_diffrn_radiation_probe x-ray
_diffrn_radiation_type MoK\a
_diffrn_radiation_wavelength 0.710
_diffrn_reflns_av_R_equivalents 0.0591
_diffrn_reflns_av_unetI/netI 0.0635
_diffrn_reflns_Laue_measured_fraction_full 0.971
_diffrn_reflns_Laue_measured_fraction_max 0.938
_diffrn_reflns_limit_h_max 22
_diffrn_reflns_limit_h_min -23
_diffrn_reflns_limit_k_max 27
_diffrn_reflns_limit_k_min -39
_diffrn_reflns_limit_l_max 42
_diffrn_reflns_limit_l_min -42
_diffrn_reflns_number 16182
_diffrn_reflns_point_group_measured_fraction_full 0.971
_diffrn_reflns_point_group_measured_fraction_max 0.938
_diffrn_reflns_theta_full 25.214
_diffrn_reflns_theta_max 26.328
_diffrn_reflns_theta_min 1.727
_diffrn_source 'sealed X-ray tube'
_diffrn_source_type 'SuperNova (Cu) X-ray Source'
_exptl_absorpt_coefficient_mu 0.306
_exptl_absorpt_correction_T_max 1.00000
_exptl_absorpt_correction_T_min 0.34096
_exptl_absorpt_correction_type multi-scan
_exptl_absorpt_process_details
;
CrysAlisPro, Agilent Technologies,
Version 1.171.37.35 (release 13-08-2014 CrysAlis171 .NET)
(compiled Aug 13 2014,18:06:01)
Empirical absorption correction using spherical harmonics,
 implemented in SCALE3 ABSPACK scaling algorithm.
Empirical absorption correction using spherical harmonics,
 implemented in SCALE3 ABSPACK scaling algorithm.
;
_exptl_crystal_colour 'clear light colourless'
_exptl_crystal_density_diffrn 0.624
_exptl_crystal_description prism
_exptl_crystal_F_000 4080
_exptl_crystal_size_max 0.18
_exptl_crystal_size_mid 0.16
_exptl_crystal_size_min 0.16
_platon_squeeze_details
;
;
_refine_diff_density_max 2.237
_refine_diff_density_min -1.197
_refine_diff_density_rms 0.133
_refine_ls_extinction_method none
_refine_ls_goodness_of_fit_ref 0.938
_refine_ls_hydrogen_treatment constr
_refine_ls_matrix_type full
_refine_ls_number_parameters 144
_refine_ls_number_reflns 5624
_refine_ls_number_restraints 18
_refine_ls_restrained_S_all 0.954
_refine_ls_R_factor_all 0.1410
_refine_ls_R_factor_gt 0.1076
_refine_ls_shift/su_max 0.001
_refine_ls_shift/su_mean 0.000
_refine_ls_structure_factor_coef Fsqd
_refine_ls_weighting_details 'w=1/[\s^2^(Fo^2^)+(0.2000P)^2^] where P=(Fo^2^+2Fc^2^)/3'
_refine_ls_weighting_scheme calc
_refine_ls_wR_factor_gt 0.2795
_refine_ls_wR_factor_ref 0.3029
_reflns_Friedel_coverage 0.000
_reflns_number_gt 2784
_reflns_number_total 5624
_reflns_threshold_expression 'I > 2\s(I)'
_cod_data_source_file ja9b02947_si_001.cif
_cod_data_source_block BUT-96
_cod_database_code 4128035
_shelx_shelxl_version_number 2016/6
_chemical_oxdiff_formula ZrCHNO
_chemical_oxdiff_usercomment Hongliang-P41-Zr
_shelx_space_group_comment
;
The symmetry employed for this shelxl refinement is uniquely defined
by the following loop, which should always be used as a source of
symmetry information in preference to the above space-group names.
They are only intended as comments.
;
_shelx_estimated_absorpt_t_max 0.953
_shelx_estimated_absorpt_t_min 0.947
_reflns_odcompleteness_completeness 97.28
_reflns_odcompleteness_iscentric 1
_reflns_odcompleteness_theta 66.97
_olex2_refinement_description
;
1. Fixed Uiso
 At 1.2 times of:
  All C(H) groups
2. Uiso/Uaniso restraints and constraints
Uanis(O4) \\sim Ueq: with sigma of 0.01 and sigma for terminal atoms of 0.02
Uanis(O5) \\sim Ueq: with sigma of 0.01 and sigma for terminal atoms of 0.02
Uanis(O6) \\sim Ueq: with sigma of 0.01 and sigma for terminal atoms of 0.02
3.a Aromatic/amide H refined with riding coordinates:
 C3(H3), C4(H4), C6(H6), C7(H7), C9(H9), C10(H10)
;
_olex2_submission_special_instructions 'No special instructions were received'

loop_
_space_group_symop_operation_xyz
'x, y, z'
'-x, -y, z'
'x, -y, -z'
'-x, y, -z'
'x, y+1/2, z+1/2'
'-x, -y+1/2, z+1/2'
'x, -y+1/2, -z+1/2'
'-x, y+1/2, -z+1/2'
'x+1/2, y, z+1/2'
'-x+1/2, -y, z+1/2'
'x+1/2, -y, -z+1/2'
'-x+1/2, y, -z+1/2'
'x+1/2, y+1/2, z'
'-x+1/2, -y+1/2, z'
'x+1/2, -y+1/2, -z'
'-x+1/2, y+1/2, -z'
'-x, -y, -z'
'x, y, -z'
'-x, y, z'
'x, -y, z'
'-x, -y+1/2, -z+1/2'
'x, y+1/2, -z+1/2'
'-x, y+1/2, z+1/2'
'x, -y+1/2, z+1/2'
'-x+1/2, -y, -z+1/2'
'x+1/2, y, -z+1/2'
'-x+1/2, y, z+1/2'
'x+1/2, -y, z+1/2'
'-x+1/2, -y+1/2, -z'
'x+1/2, y+1/2, -z'
'-x+1/2, y+1/2, z'
'x+1/2, -y+1/2, z'

loop_
_atom_site_label
_atom_site_type_symbol
_atom_site_fract_x
_atom_site_fract_y
_atom_site_fract_z
_atom_site_U_iso_or_equiv
_atom_site_adp_type
_atom_site_occupancy
_atom_site_site_symmetry_order
_atom_site_calc_flag
_atom_site_refinement_flags_posn
_atom_site_refinement_flags_adp
_atom_site_refinement_flags_occupancy
Zr1 Zr 1.000000 0.500000 0.57001(2) 0.0789(6) Uani 1 4 d S T P
Zr2 Zr 0.91080(7) 0.44444(2) 0.500000 0.0870(5) Uani 1 2 d S T P
O1 O 0.8755(4) 0.42126(16) 0.55828(11) 0.125(2) Uani 1 1 d . . .
O2 O 0.9318(3) 0.45871(14) 0.60193(12) 0.0914(17) Uani 1 1 d . . .
O3 O 0.9108(6) 0.500000 0.5342(2) 0.133(4) Uani 1 2 d S T P
O4 O 1.000000 0.4447(3) 0.4654(2) 0.129(3) Uani 1 2 d S TU P
O5 O 0.7999(7) 0.4474(3) 0.500000 0.145(4) Uani 1 2 d S TU P
O6 O 0.9236(5) 0.3758(2) 0.500000 0.123(3) Uani 1 2 d S TU P
C1 C 0.8921(5) 0.4310(2) 0.59230(18) 0.103(3) Uani 1 1 d . . .
C2 C 0.8595(6) 0.4066(2) 0.62407(16) 0.113(3) Uani 1 1 d . . .
C3 C 0.8697(7) 0.4201(3) 0.66201(18) 0.154(5) Uani 1 1 d . . .
H3 H 0.896260 0.443416 0.667352 0.185 Uiso 1 1 calc R . .
C4 C 0.8393(6) 0.3978(3) 0.69091(18) 0.142(4) Uani 1 1 d . . .
H4 H 0.844440 0.407347 0.715938 0.170 Uiso 1 1 calc R . .
C5 C 0.8022(6) 0.3625(2) 0.68502(16) 0.117(3) Uani 1 1 d . . .
C6 C 0.7911(6) 0.3502(2) 0.64747(18) 0.120(4) Uani 1 1 d . . .
H6 H 0.764500 0.326835 0.642195 0.145 Uiso 1 1 calc R . .
C7 C 0.8201(6) 0.3728(2) 0.61785(15) 0.120(4) Uani 1 1 d . . .
H7 H 0.812075 0.364460 0.592714 0.144 Uiso 1 1 calc R . .
C8 C 0.7731(6) 0.3387(2) 0.71760(17) 0.121(4) Uani 1 1 d . . .
C9 C 0.750000 0.3605(3) 0.750000 0.114(4) Uani 1 2 d S T P
H9 H 0.750000 0.389648 0.749999 0.136 Uiso 1 2 calc RS T P
C10 C 0.7741(5) 0.2953(2) 0.71787(16) 0.116(3) Uani 1 1 d . . .
H10 H 0.790839 0.280851 0.696749 0.139 Uiso 1 1 calc R . .
C11 C 0.750000 0.2731(3) 0.750000 0.096(3) Uani 1 2 d S T P

loop_
_atom_site_aniso_label
_atom_site_aniso_U_11
_atom_site_aniso_U_22
_atom_site_aniso_U_33
_atom_site_aniso_U_23
_atom_site_aniso_U_13
_atom_site_aniso_U_12
Zr1 0.1687(15) 0.0480(5) 0.0199(4) 0.000 0.000 0.000
Zr2 0.1842(13) 0.0539(5) 0.0228(4) 0.000 0.000 -0.0085(5)
O1 0.257(7) 0.091(3) 0.0253(19) 0.0135(19) 0.001(3) -0.050(4)
O2 0.172(5) 0.054(2) 0.048(2) 0.0029(18) 0.001(3) -0.016(3)
O3 0.268(11) 0.073(4) 0.058(4) 0.000 -0.069(6) 0.000
O4 0.175(7) 0.143(6) 0.068(4) 0.046(4) 0.000 0.000
O5 0.268(11) 0.113(6) 0.055(4) 0.000 0.000 -0.003(7)
O6 0.260(10) 0.052(3) 0.056(4) 0.000 0.000 -0.011(5)
C1 0.207(10) 0.068(4) 0.034(3) 0.003(3) 0.009(4) -0.007(5)
C2 0.228(10) 0.082(4) 0.028(3) -0.006(3) 0.013(4) -0.021(6)
C3 0.349(16) 0.088(5) 0.026(3) -0.002(3) 0.000(5) -0.051(8)
C4 0.281(13) 0.113(6) 0.032(3) -0.005(3) 0.010(5) -0.072(8)
C5 0.251(11) 0.071(4) 0.028(2) 0.002(2) 0.011(4) -0.016(6)
C6 0.247(11) 0.078(4) 0.037(3) -0.009(3) 0.015(5) -0.023(6)
C7 0.251(11) 0.084(4) 0.025(2) 0.007(3) 0.003(4) -0.024(6)
C8 0.263(12) 0.066(3) 0.035(3) 0.004(3) 0.012(5) -0.013(5)
C9 0.234(14) 0.071(5) 0.035(4) 0.000 0.016(6) 0.000
C10 0.243(11) 0.075(4) 0.031(3) 0.003(3) 0.012(4) 0.000(5)
C11 0.186(11) 0.068(5) 0.033(3) 0.000 0.017(5) 0.000

loop_
_atom_type_symbol
_atom_type_description
_atom_type_scat_dispersion_real
_atom_type_scat_dispersion_imag
_atom_type_scat_source
C C 0.0033 0.0016 'International Tables Vol C Tables 4.2.6.8 and 6.1.1.4'
H H 0.0000 0.0000 'International Tables Vol C Tables 4.2.6.8 and 6.1.1.4'
O O 0.0106 0.0060 'International Tables Vol C Tables 4.2.6.8 and 6.1.1.4'
Zr Zr -2.9673 0.5597 'International Tables Vol C Tables 4.2.6.8 and 6.1.1.4'

loop_
_geom_angle_atom_site_label_1
_geom_angle_atom_site_label_2
_geom_angle_atom_site_label_3
_geom_angle
_geom_angle_site_symmetry_1
_geom_angle_site_symmetry_3
Zr2 Zr1 Zr2 91.35(3) 3_566 19_755
Zr2 Zr1 Zr2 91.35(3) 17_766 .
Zr2 Zr1 Zr2 61.08(3) 3_566 .
Zr2 Zr1 Zr2 61.08(3) 19_755 17_766
Zr2 Zr1 Zr2 60.48(4) 3_566 17_766
Zr2 Zr1 Zr2 60.48(4) 19_755 .
O2 Zr1 Zr2 166.23(13) 20_565 19_755
O2 Zr1 Zr2 110.61(15) 19_755 17_766
O2 Zr1 Zr2 110.61(15) . 3_566
O2 Zr1 Zr2 110.61(15) 20_565 .
O2 Zr1 Zr2 74.90(12) 2_765 17_766
O2 Zr1 Zr2 74.90(12) . .
O2 Zr1 Zr2 74.90(12) 20_565 3_566
O2 Zr1 Zr2 111.02(12) . 19_755
O2 Zr1 Zr2 166.23(13) 19_755 3_566
O2 Zr1 Zr2 166.23(13) 2_765 .
O2 Zr1 Zr2 166.23(13) . 17_766
O2 Zr1 Zr2 74.90(12) 19_755 19_755
O2 Zr1 Zr2 111.02(13) 20_565 17_766
O2 Zr1 Zr2 111.02(13) 2_765 3_566
O2 Zr1 Zr2 111.02(13) 19_755 .
O2 Zr1 Zr2 110.61(15) 2_765 19_755
O2 Zr1 O2 118.9(2) 2_765 .
O2 Zr1 O2 75.9(3) 19_755 .
O2 Zr1 O2 74.1(3) 20_565 .
O2 Zr1 O2 74.1(3) 2_765 19_755
O2 Zr1 O2 75.9(3) 2_765 20_565
O2 Zr1 O2 118.9(2) 20_565 19_755
O3 Zr1 Zr2 35.42(13) . .
O3 Zr1 Zr2 90.4(2) . 19_755
O3 Zr1 Zr2 90.4(2) . 17_766
O3 Zr1 Zr2 35.42(13) 2_765 17_766
O3 Zr1 Zr2 35.42(13) 2_765 19_755
O3 Zr1 Zr2 90.4(2) 2_765 3_566
O3 Zr1 Zr2 90.4(2) 2_765 .
O3 Zr1 Zr2 35.42(13) . 3_566
O3 Zr1 O2 142.72(14) 2_765 .
O3 Zr1 O2 78.0(3) 2_765 2_765
O3 Zr1 O2 78.0(3) . 20_565
O3 Zr1 O2 78.0(3) . .
O3 Zr1 O2 142.72(14) 2_765 20_565
O3 Zr1 O2 78.0(3) 2_765 19_755
O3 Zr1 O2 142.72(14) . 19_755
O3 Zr1 O2 142.72(14) . 2_765
O3 Zr1 O3 109.3(5) . 2_765
O4 Zr1 Zr2 90.9(2) 18_556 3_566
O4 Zr1 Zr2 35.24(13) 17_766 3_566
O4 Zr1 Zr2 35.24(13) 18_556 19_755
O4 Zr1 Zr2 35.24(13) 18_556 .
O4 Zr1 Zr2 90.9(2) 18_556 17_766
O4 Zr1 Zr2 90.9(2) 17_766 .
O4 Zr1 Zr2 35.24(13) 17_766 17_766
O4 Zr1 Zr2 90.9(2) 17_766 19_755
O4 Zr1 O2 141.76(15) 17_766 19_755
O4 Zr1 O2 78.3(2) 17_766 2_765
O4 Zr1 O2 78.3(2) 18_556 .
O4 Zr1 O2 78.3(2) 18_556 19_755
O4 Zr1 O2 78.3(2) 17_766 20_565
O4 Zr1 O2 141.76(15) 18_556 2_765
O4 Zr1 O2 141.76(15) 17_766 .
O4 Zr1 O2 141.76(15) 18_556 20_565
O4 Zr1 O3 70.65(19) 17_766 2_765
O4 Zr1 O3 70.65(19) 17_766 .
O4 Zr1 O3 70.65(19) 18_556 2_765
O4 Zr1 O3 70.65(19) 18_556 .
O4 Zr1 O4 110.1(5) 18_556 17_766
Zr1 Zr2 Zr1 88.65(3) 17_766 .
Zr1 Zr2 Zr2 59.460(15) 17_766 3_566
Zr1 Zr2 Zr2 59.76(2) 17_766 19_755
Zr1 Zr2 Zr2 59.76(2) . 19_755
Zr1 Zr2 Zr2 59.461(15) . 3_566
Zr2 Zr2 Zr2 90.0 19_755 3_566
O1 Zr2 Zr1 72.25(15) . .
O1 Zr2 Zr1 160.88(15) . 17_766
O1 Zr2 Zr1 72.25(15) 18_556 17_766
O1 Zr2 Zr1 160.88(15) 18_556 .
O1 Zr2 Zr2 109.02(14) . 3_566
O1 Zr2 Zr2 107.8(2) 18_556 19_755
O1 Zr2 Zr2 109.03(14) 18_556 3_566
O1 Zr2 Zr2 107.8(2) . 19_755
O1 Zr2 O1 126.8(3) . 18_556
O3 Zr2 Zr1 88.2(2) . 17_766
O3 Zr2 Zr1 35.8(2) 18_556 17_766
O3 Zr2 Zr1 35.8(2) . .
O3 Zr2 Zr1 88.2(2) 18_556 .
O3 Zr2 Zr2 90.0(3) . 19_755
O3 Zr2 Zr2 33.91(16) . 3_566
O3 Zr2 Zr2 33.91(16) 18_556 3_566
O3 Zr2 Zr2 90.0(3) 18_556 19_755
O3 Zr2 O1 140.3(2) . 18_556
O3 Zr2 O1 76.8(2) . .
O3 Zr2 O1 140.3(2) 18_556 .
O3 Zr2 O1 76.8(2) 18_556 18_556
O3 Zr2 O3 67.8(3) 18_556 .
O3 Zr2 O5 87.9(4) 18_556 .
O3 Zr2 O5 88.0(4) . .
O3 Zr2 O6 145.54(16) 18_556 .
O3 Zr2 O6 145.54(16) . .
O4 Zr2 Zr1 88.7(2) 18_556 17_766
O4 Zr2 Zr1 35.7(2) 18_556 .
O4 Zr2 Zr1 35.7(2) . 17_766
O4 Zr2 Zr1 88.7(2) . .
O4 Zr2 Zr2 34.44(19) 18_556 19_755
O4 Zr2 Zr2 34.44(19) . 19_755
O4 Zr2 Zr2 89.8(3) . 3_566
O4 Zr2 Zr2 89.8(3) 18_556 3_566
O4 Zr2 O1 139.4(3) 18_556 18_556
O4 Zr2 O1 75.4(3) 18_556 .
O4 Zr2 O1 75.4(3) . 18_556
O4 Zr2 O1 139.4(3) . .
O4 Zr2 O3 71.4(3) 18_556 .
O4 Zr2 O3 108.2(4) 18_556 18_556
O4 Zr2 O3 71.4(3) . 18_556
O4 Zr2 O3 108.2(4) . .
O4 Zr2 O4 68.9(4) 18_556 .
O4 Zr2 O5 145.47(18) . .
O4 Zr2 O5 145.47(18) 18_556 .
O4 Zr2 O6 84.8(4) . .
O4 Zr2 O6 84.8(4) 18_556 .
O5 Zr2 Zr1 118.78(14) . .
O5 Zr2 Zr1 118.78(14) . 17_766
O5 Zr2 Zr2 87.5(2) . 3_566
O5 Zr2 Zr2 177.5(2) . 19_755
O5 Zr2 O1 73.0(2) . 18_556
O5 Zr2 O1 73.0(2) . .
O5 Zr2 O6 99.0(4) . .
O6 Zr2 Zr1 116.57(18) . .
O6 Zr2 Zr1 116.57(18) . 17_766
O6 Zr2 Zr2 83.4(3) . 19_755
O6 Zr2 Zr2 173.4(3) . 3_566
O6 Zr2 O1 73.21(18) . 18_556
O6 Zr2 O1 73.21(18) . .
C1 O1 Zr2 132.6(6) . .
C1 O2 Zr1 133.4(4) . .
Zr2 O3 Zr1 108.8(3) 3_566 .
Zr2 O3 Zr1 108.8(3) . .
Zr2 O3 Zr2 112.2(3) 3_566 .
Zr2 O4 Zr1 109.1(3) . 17_766
Zr2 O4 Zr1 109.1(3) 19_755 17_766
Zr2 O4 Zr2 111.1(4) . 19_755
O1 C1 C2 116.8(8) . .
O2 C1 O1 126.7(7) . .
O2 C1 C2 116.5(6) . .
C3 C2 C1 118.2(8) . .
C7 C2 C1 123.1(6) . .
C7 C2 C3 118.7(7) . .
C4 C3 C2 118.0(8) . .
C5 C4 C3 123.7(6) . .
C4 C5 C6 117.7(7) . .
C4 C5 C8 121.2(6) . .
C6 C5 C8 121.1(8) . .
C5 C6 C7 119.4(8) . .
C2 C7 C6 122.5(6) . .
C9 C8 C5 119.1(6) . .
C10 C8 C5 120.9(7) . .
C10 C8 C9 119.8(7) . .
C8 C9 C8 120.4(9) . 12_656
C8 C10 C11 120.3(7) . .
C10 C11 C10 119.4(9) 12_656 .
C10 C11 C11 120.3(4) 12_656 14_655
C10 C11 C11 120.3(4) . 14_655

loop_
_geom_bond_atom_site_label_1
_geom_bond_atom_site_label_2
_geom_bond_distance
_geom_bond_site_symmetry_2
Zr1 Zr2 3.4932(10) 3_566
Zr1 Zr2 3.4932(10) 19_755
Zr1 Zr2 3.4932(10) .
Zr1 Zr2 3.4932(10) 17_766
Zr1 O2 2.188(5) .
Zr1 O2 2.188(5) 19_755
Zr1 O2 2.188(5) 20_565
Zr1 O2 2.188(5) 2_765
Zr1 O3 2.157(9) .
Zr1 O3 2.157(9) 2_765
Zr1 O4 2.155(8) 18_556
Zr1 O4 2.155(8) 17_766
Zr2 Zr2 3.5500(15) 3_566
Zr2 Zr2 3.518(3) 19_755
Zr2 O1 2.272(4) .
Zr2 O1 2.272(4) 18_556
Zr2 O3 2.139(4) .
Zr2 O3 2.139(4) 18_556
Zr2 O4 2.133(5) .
Zr2 O4 2.133(5) 18_556
Zr2 O5 2.189(14) .
Zr2 O6 2.207(6) .
O1 C1 1.270(8) .
O2 C1 1.227(10) .
C1 C2 1.501(10) .
C2 C3 1.406(8) .
C2 C7 1.345(11) .
C3 C4 1.371(11) .
C4 C5 1.359(11) .
C5 C6 1.385(8) .
C5 C8 1.483(9) .
C6 C7 1.385(10) .
C8 C9 1.404(8) .
C8 C10 1.385(10) .
C10 C11 1.410(8) .
C11 C11 1.474(18) 14_655

loop_
_platon_squeeze_void_nr
_platon_squeeze_void_average_x
_platon_squeeze_void_average_y
_platon_squeeze_void_average_z
_platon_squeeze_void_volume
_platon_squeeze_void_count_electrons
_platon_squeeze_void_content
1 0.318 -0.012 -0.003 16206 4447 ' '
